data_4131238
loop_
_publ_author_name
'Mao, Lingling'
'Wu, Yilei'
'Stoumpos, Constantinos C.'
'Wasielewski, Michael R.'
'Kanatzidis, Mercouri G.'

_publ_section_title
;
 White-Light Emission and Structural Distortion in New Corrugated
 Two-Dimensional Lead Bromide Perovskites.
;
_journal_issue 14
_journal_name_full 'Journal of the American Chemical Society'
_journal_page_first 5210
_journal_page_last 5215
_journal_paper_doi 10.1021/jacs.7b01312
_journal_volume 139
_journal_year 2017
_chemical_formula_moiety '0.17(Br24 Pb6), C4 H14 N2'
_chemical_formula_sum 'C4 H14 Br4 N2 Pb'
_chemical_formula_weight 617.00
_space_group_crystal_system monoclinic
_space_group_IT_number 14
_space_group_name_Hall '-P 2ybc'
_space_group_name_H-M_alt 'P 1 21/c 1'
_atom_sites_solution_hydrogens geom
_atom_sites_solution_primary direct
_cell_angle_alpha 90
_cell_angle_beta 90.44(3)
_cell_angle_gamma 90
_cell_formula_units_Z 12
_cell_length_a 17.625(4)
_cell_length_b 11.982(2)
_cell_length_c 18.724(4)
_cell_measurement_reflns_used 13720
_cell_measurement_temperature 293(2)
_cell_measurement_theta_max 29.56
_cell_measurement_theta_min 2.76
_cell_volume 3954.1(14)
_computing_molecular_graphics 'Olex2 (Dolomanov et al., 2009)'
_computing_publication_material 'Olex2 (Dolomanov et al., 2009)'
_computing_structure_refinement 'XL (Sheldrick, 2008)'
_computing_structure_solution 'XT (Sheldrick, 2015)'
_diffrn_ambient_temperature 293(2)
_diffrn_detector 'image plate (34 cm diameter)'
_diffrn_detector_area_resol_mean 6.67
_diffrn_detector_type STOE
_diffrn_measured_fraction_theta_full 0.998
_diffrn_measured_fraction_theta_max 0.995
_diffrn_measurement_device '2-circle goniometer'
_diffrn_measurement_device_type 'STOE IPDS 2'
_diffrn_radiation_type 'Mo K\a'
_diffrn_radiation_wavelength 0.71073
_diffrn_reflns_av_R_equivalents 0.0596
_diffrn_reflns_av_unetI/netI 0.0475
_diffrn_reflns_Laue_measured_fraction_full 0.998
_diffrn_reflns_Laue_measured_fraction_max 0.995
_diffrn_reflns_limit_h_max 21
_diffrn_reflns_limit_h_min -24
_diffrn_reflns_limit_k_max 16
_diffrn_reflns_limit_k_min -16
_diffrn_reflns_limit_l_max 25
_diffrn_reflns_limit_l_min -25
_diffrn_reflns_number 36919
_diffrn_reflns_point_group_measured_fraction_full 0.998
_diffrn_reflns_point_group_measured_fraction_max 0.995
_diffrn_reflns_theta_full 26.000
_diffrn_reflns_theta_max 29.182
_diffrn_reflns_theta_min 2.761
_diffrn_source 'sealed X-ray tube, 12 x 0.4 mm long-fine focus'
_diffrn_standards_number 0
_exptl_absorpt_coefficient_mu 24.885
_exptl_absorpt_correction_T_max 0.8059
_exptl_absorpt_correction_T_min 0.0149
_exptl_absorpt_correction_type integration
_exptl_crystal_colour 'pale yellow'
_exptl_crystal_density_diffrn 3.110
_exptl_crystal_description plate
_exptl_crystal_F_000 3288
_exptl_crystal_size_max 0.1531
_exptl_crystal_size_mid 0.1355
_exptl_crystal_size_min 0.0040
_refine_diff_density_max 3.928
_refine_diff_density_min -1.978
_refine_diff_density_rms 0.278
_refine_ls_extinction_coef 0.00032(3)
_refine_ls_extinction_expression Fc^*^=kFc[1+0.001xFc^2^\l^3^/sin(2\q)]^-1/4^
_refine_ls_extinction_method SHELXL
_refine_ls_goodness_of_fit_ref 0.984
_refine_ls_hydrogen_treatment constr
_refine_ls_matrix_type full
_refine_ls_number_parameters 303
_refine_ls_number_reflns 10650
_refine_ls_number_restraints 0
_refine_ls_restrained_S_all 0.984
_refine_ls_R_factor_all 0.0889
_refine_ls_R_factor_gt 0.0559
_refine_ls_shift/su_max 0.001
_refine_ls_shift/su_mean 0.000
_refine_ls_structure_factor_coef Fsqd
_refine_ls_weighting_details 'w=1/[\s^2^(Fo^2^)+(0.0850P)^2^] where P=(Fo^2^+2Fc^2^)/3'
_refine_ls_weighting_scheme calc
_refine_ls_wR_factor_gt 0.1319
_refine_ls_wR_factor_ref 0.1477
_reflns_Friedel_coverage 0.000
_reflns_number_gt 7195
_reflns_number_total 10650
_reflns_threshold_expression 'I > 2\s(I)'
_cod_data_source_file ja7b01312_si_002.cif
_cod_data_source_block 2
_cod_original_cell_volume 3953.9(14)
_cod_database_code 4131238
_shelx_space_group_comment
;
The symmetry employed for this shelxl refinement is uniquely defined
by the following loop, which should always be used as a source of
symmetry information in preference to the above space-group names.
They are only intended as comments.
;
_olex2_refinement_description
;
1. Fixed Uiso
 At 1.2 times of:
  All C(H,H) groups, All N(H) groups, All N(H,H,H) groups
 At 1.5 times of:
  All C(H,H,H) groups
2.a Ternary CH refined with riding coordinates:
 N2(H2), N4(H4), N6(H6)
2.b Secondary CH2 refined with riding coordinates:
 C1(H1D,H1E), C2(H2A,H2B), C5(H5A,H5B), C6(H6A,H6B), C9(H9A,H9B), C10(H10A,H10B)
2.c Idealised Me refined as rotating group:
 N1(H1A,H1B,H1C), C3(H3A,H3B,H3C), C4(H4A,H4B,H4C), N3(H3D,H3E,H3F), C7(H7A,
 H7B,H7C), C8(H8A,H8B,H8C), N5(H5C,H5D,H5E), C11(H11A,H11B,H11C), C12(H12A,H12B,
 H12C)
;
_olex2_submission_special_instructions 'No special instructions were received'

loop_
_space_group_symop_operation_xyz
'x, y, z'
'-x, y+1/2, -z+1/2'
'-x, -y, -z'
'x, -y-1/2, z-1/2'

loop_
_atom_site_label
_atom_site_type_symbol
_atom_site_fract_x
_atom_site_fract_y
_atom_site_fract_z
_atom_site_U_iso_or_equiv
_atom_site_adp_type
_atom_site_occupancy
_atom_site_site_symmetry_order
_atom_site_calc_flag
_atom_site_refinement_flags_posn
Pb1 Pb 0.83949(2) 0.93500(3) 0.75900(2) 0.03800(11) Uani 1 1 d .
Pb2 Pb 0.50741(2) 0.95064(3) 0.76054(2) 0.04009(11) Uani 1 1 d .
Pb3 Pb 0.17215(2) 0.93748(3) 0.73091(2) 0.03927(11) Uani 1 1 d .
Br1 Br 1.00167(7) 0.93251(11) 0.70817(9) 0.0652(4) Uani 1 1 d .
Br2 Br 0.79166(8) 0.91999(11) 0.60698(7) 0.0586(3) Uani 1 1 d .
Br3 Br 0.83869(9) 0.68831(9) 0.77065(9) 0.0677(4) Uani 1 1 d .
Br4 Br 0.89313(8) 0.95176(10) 0.91123(7) 0.0589(3) Uani 1 1 d .
Br5 Br 0.67446(7) 0.94172(12) 0.79271(8) 0.0617(3) Uani 1 1 d .
Br6 Br 0.55748(9) 0.95793(11) 0.60105(8) 0.0654(3) Uani 1 1 d .
Br7 Br 0.50139(8) 0.70162(9) 0.74911(9) 0.0641(4) Uani 1 1 d .
Br8 Br 0.48870(10) 0.94919(16) 0.90988(9) 0.0869(5) Uani 1 1 d .
Br9 Br 0.33780(7) 0.94771(15) 0.75116(11) 0.0878(6) Uani 1 1 d .
Br10 Br 0.16914(8) 0.68720(8) 0.74184(8) 0.0610(3) Uani 1 1 d .
Br11 Br 0.19489(9) 0.92271(13) 0.57197(8) 0.0738(4) Uani 1 1 d .
Br12 Br 0.15769(9) 0.96954(12) 0.88489(8) 0.0702(4) Uani 1 1 d .
N1 N 0.6702(6) 0.7219(9) 0.6569(7) 0.068(3) Uani 1 1 d .
H1A H 0.6972 0.7839 0.6505 0.081 Uiso 1 1 calc GR
H1B H 0.6909 0.6819 0.6920 0.081 Uiso 1 1 calc GR
H1C H 0.6228 0.7399 0.6683 0.081 Uiso 1 1 calc GR
N2 N 0.6689(6) 0.7902(8) 0.4881(6) 0.059(3) Uani 1 1 d .
H2 H 0.6837 0.8494 0.5216 0.071 Uiso 1 1 calc R
C1 C 0.6698(10) 0.6543(11) 0.5890(10) 0.084(5) Uani 1 1 d .
H1D H 0.7220 0.6433 0.5745 0.101 Uiso 1 1 calc R
H1E H 0.6489 0.5814 0.5996 0.101 Uiso 1 1 calc R
C2 C 0.6284(9) 0.7003(12) 0.5294(9) 0.077(4) Uani 1 1 d .
H2A H 0.5810 0.7307 0.5468 0.092 Uiso 1 1 calc R
H2B H 0.6158 0.6400 0.4968 0.092 Uiso 1 1 calc R
C3 C 0.7381(10) 0.7485(19) 0.4530(11) 0.112(7) Uani 1 1 d .
H3A H 0.7715 0.7164 0.4882 0.168 Uiso 1 1 calc GR
H3B H 0.7633 0.8092 0.4296 0.168 Uiso 1 1 calc GR
H3C H 0.7245 0.6928 0.4183 0.168 Uiso 1 1 calc GR
C4 C 0.6178(12) 0.8390(17) 0.4334(10) 0.109(7) Uani 1 1 d .
H4A H 0.5975 0.7806 0.4038 0.163 Uiso 1 1 calc GR
H4B H 0.6458 0.8905 0.4044 0.163 Uiso 1 1 calc GR
H4C H 0.5771 0.8777 0.4564 0.163 Uiso 1 1 calc GR
N3 N 0.9901(6) 0.6564(9) 0.6443(6) 0.060(3) Uani 1 1 d .
H3D H 1.0197 0.5981 0.6352 0.072 Uiso 1 1 calc GR
H3E H 0.9513 0.6347 0.6711 0.072 Uiso 1 1 calc GR
H3F H 1.0167 0.7083 0.6674 0.072 Uiso 1 1 calc GR
N4 N 0.9955(6) 0.7721(8) 0.4572(6) 0.058(3) Uani 1 1 d .
H4 H 0.9678 0.7086 0.4368 0.069 Uiso 1 1 calc R
C5 C 0.9609(8) 0.7030(11) 0.5765(8) 0.062(3) Uani 1 1 d .
H5A H 0.9293 0.7673 0.5865 0.074 Uiso 1 1 calc R
H5B H 0.9297 0.6476 0.5525 0.074 Uiso 1 1 calc R
C6 C 1.0238(8) 0.7368(12) 0.5288(8) 0.069(4) Uani 1 1 d .
H6A H 1.0586 0.6747 0.5233 0.082 Uiso 1 1 calc R
H6B H 1.0515 0.7980 0.5507 0.082 Uiso 1 1 calc R
C7 C 0.9417(9) 0.8668(13) 0.4605(10) 0.084(5) Uani 1 1 d .
H7A H 0.8931 0.8404 0.4759 0.127 Uiso 1 1 calc GR
H7B H 0.9368 0.8998 0.4140 0.127 Uiso 1 1 calc GR
H7C H 0.9604 0.9215 0.4937 0.127 Uiso 1 1 calc GR
C8 C 1.0577(10) 0.7980(15) 0.4083(10) 0.096(6) Uani 1 1 d .
H8A H 1.0826 0.8652 0.4236 0.145 Uiso 1 1 calc GR
H8B H 1.0376 0.8082 0.3609 0.145 Uiso 1 1 calc GR
H8C H 1.0934 0.7375 0.4083 0.145 Uiso 1 1 calc GR
N5 N 1.3314(7) 0.8301(10) 0.3458(7) 0.077(4) Uani 1 1 d .
H5C H 1.2957 0.8349 0.3120 0.092 Uiso 1 1 calc GR
H5D H 1.3682 0.7848 0.3312 0.092 Uiso 1 1 calc GR
H5E H 1.3505 0.8976 0.3543 0.092 Uiso 1 1 calc GR
N6 N 1.3242(6) 0.7365(8) 0.5372(6) 0.057(3) Uani 1 1 d .
H6 H 1.2843 0.7897 0.5501 0.069 Uiso 1 1 calc R
C9 C 1.2977(8) 0.7852(12) 0.4120(8) 0.064(3) Uani 1 1 d .
H9A H 1.2760 0.7123 0.4025 0.077 Uiso 1 1 calc R
H9B H 1.2573 0.8342 0.4277 0.077 Uiso 1 1 calc R
C10 C 1.3560(8) 0.7755(13) 0.4696(9) 0.071(4) Uani 1 1 d .
H10A H 1.3951 0.7239 0.4544 0.085 Uiso 1 1 calc R
H10B H 1.3796 0.8477 0.4770 0.085 Uiso 1 1 calc R
C11 C 1.3818(10) 0.7402(15) 0.5960(11) 0.099(6) Uani 1 1 d .
H11A H 1.4227 0.6902 0.5852 0.148 Uiso 1 1 calc GR
H11B H 1.3586 0.7181 0.6401 0.148 Uiso 1 1 calc GR
H11C H 1.4012 0.8148 0.6007 0.148 Uiso 1 1 calc GR
C12 C 1.2885(10) 0.6257(14) 0.5354(11) 0.091(5) Uiso 1 1 d .
H12A H 1.2434 0.6286 0.5063 0.137 Uiso 1 1 calc GR
H12B H 1.2754 0.6035 0.5830 0.137 Uiso 1 1 calc GR
H12C H 1.3233 0.5726 0.5156 0.137 Uiso 1 1 calc GR

loop_
_atom_site_aniso_label
_atom_site_aniso_U_11
_atom_site_aniso_U_22
_atom_site_aniso_U_33
_atom_site_aniso_U_23
_atom_site_aniso_U_13
_atom_site_aniso_U_12
Pb1 0.03690(19) 0.03369(18) 0.0434(2) -0.00163(14) -0.00064(15) -0.00075(13)
Pb2 0.0373(2) 0.03308(17) 0.0498(2) 0.00092(15) -0.00020(16) -0.00075(13)
Pb3 0.0371(2) 0.03329(18) 0.0474(2) -0.00148(15) -0.00021(15) 0.00042(13)
Br1 0.0359(6) 0.0735(8) 0.0863(10) -0.0021(7) 0.0045(6) -0.0031(5)
Br2 0.0601(7) 0.0709(7) 0.0448(6) 0.0004(5) 0.0007(5) -0.0077(6)
Br3 0.0906(10) 0.0306(5) 0.0823(10) 0.0009(5) 0.0126(8) 0.0007(5)
Br4 0.0740(8) 0.0536(6) 0.0489(7) 0.0022(5) -0.0069(6) -0.0027(5)
Br5 0.0353(6) 0.0834(9) 0.0666(8) -0.0029(7) 0.0014(5) 0.0012(5)
Br6 0.0722(9) 0.0659(7) 0.0581(8) 0.0019(6) -0.0010(6) -0.0026(6)
Br7 0.0655(8) 0.0362(5) 0.0905(11) 0.0020(6) 0.0004(7) 0.0000(5)
Br8 0.0834(11) 0.1213(13) 0.0561(9) 0.0131(9) 0.0093(8) 0.0211(9)
Br9 0.0350(6) 0.1044(12) 0.1240(16) -0.0339(10) -0.0085(8) 0.0019(6)
Br10 0.0755(9) 0.0306(5) 0.0769(9) 0.0012(5) -0.0077(7) 0.0022(5)
Br11 0.0822(10) 0.0857(9) 0.0535(8) 0.0035(7) 0.0056(7) 0.0269(8)
Br12 0.0842(10) 0.0764(8) 0.0499(7) -0.0036(6) -0.0029(7) 0.0212(7)
N1 0.060(7) 0.069(7) 0.074(8) 0.017(6) -0.004(6) -0.009(5)
N2 0.074(7) 0.049(5) 0.054(6) -0.014(5) 0.000(5) -0.006(5)
C1 0.091(11) 0.048(7) 0.112(15) -0.002(8) -0.003(10) 0.003(7)
C2 0.071(9) 0.070(9) 0.089(12) 0.000(8) -0.019(8) -0.014(7)
C3 0.077(12) 0.17(2) 0.089(14) -0.041(14) 0.012(10) -0.003(12)
C4 0.122(16) 0.128(15) 0.075(12) -0.001(11) -0.028(11) 0.050(13)
N3 0.060(6) 0.059(6) 0.060(7) -0.005(5) 0.000(5) 0.001(5)
N4 0.065(6) 0.046(5) 0.061(7) -0.007(5) 0.007(5) 0.004(5)
C5 0.059(8) 0.061(7) 0.065(9) 0.013(6) 0.000(6) -0.013(6)
C6 0.059(8) 0.069(8) 0.078(10) 0.015(7) 0.004(7) 0.011(6)
C7 0.064(9) 0.086(10) 0.104(14) 0.018(9) 0.014(9) 0.025(8)
C8 0.093(12) 0.105(12) 0.092(14) 0.034(10) 0.045(10) 0.033(10)
N5 0.078(8) 0.091(8) 0.061(8) -0.013(6) 0.009(6) -0.025(7)
N6 0.056(6) 0.055(6) 0.062(7) 0.005(5) -0.003(5) 0.000(5)
C9 0.059(8) 0.070(8) 0.064(9) 0.009(7) 0.007(7) -0.017(6)
C10 0.057(8) 0.073(8) 0.082(11) 0.015(8) 0.007(7) 0.006(7)
C11 0.086(12) 0.099(12) 0.110(15) -0.012(11) -0.048(11) 0.000(10)

loop_
_atom_type_symbol
_atom_type_description
_atom_type_scat_dispersion_real
_atom_type_scat_dispersion_imag
_atom_type_scat_source
C C 0.0033 0.0016 'International Tables Vol C Tables 4.2.6.8 and 6.1.1.4'
H H 0.0000 0.0000 'International Tables Vol C Tables 4.2.6.8 and 6.1.1.4'
Br Br -0.2901 2.4595 'International Tables Vol C Tables 4.2.6.8 and 6.1.1.4'
N N 0.0061 0.0033 'International Tables Vol C Tables 4.2.6.8 and 6.1.1.4'
Pb Pb -3.3944 10.1111 'International Tables Vol C Tables 4.2.6.8 and 6.1.1.4'

loop_
_geom_angle_atom_site_label_1
_geom_angle_atom_site_label_2
_geom_angle_atom_site_label_3
_geom_angle
_geom_angle_site_symmetry_1
_geom_angle_site_symmetry_3
Br1 Pb1 Br10 93.21(4) . 2_656
Br2 Pb1 Br1 87.69(5) . .
Br2 Pb1 Br4 178.11(4) . .
Br2 Pb1 Br5 86.24(5) . .
Br2 Pb1 Br10 92.39(4) . 2_656
Br3 Pb1 Br1 91.05(4) . .
Br3 Pb1 Br2 90.50(4) . .
Br3 Pb1 Br4 89.91(4) . .
Br3 Pb1 Br5 90.35(4) . .
Br3 Pb1 Br10 174.95(5) . 2_656
Br4 Pb1 Br1 90.46(5) . .
Br4 Pb1 Br10 87.34(4) . 2_656
Br5 Pb1 Br1 173.77(4) . .
Br5 Pb1 Br4 95.61(5) . .
Br5 Pb1 Br10 85.70(4) . 2_656
Br5 Pb2 Br6 84.77(5) . .
Br5 Pb2 Br7 95.59(4) . 2_656
Br7 Pb2 Br5 90.75(4) . .
Br7 Pb2 Br6 88.26(4) . .
Br7 Pb2 Br6 85.96(4) 2_656 .
Br7 Pb2 Br7 171.000(16) . 2_656
Br7 Pb2 Br9 87.09(4) . .
Br8 Pb2 Br5 85.57(6) . .
Br8 Pb2 Br6 170.21(5) . .
Br8 Pb2 Br7 93.46(5) . .
Br8 Pb2 Br7 93.39(5) . 2_656
Br8 Pb2 Br9 86.20(6) . .
Br9 Pb2 Br5 171.35(5) . .
Br9 Pb2 Br6 103.52(6) . .
Br9 Pb2 Br7 87.55(4) . 2_656
Br3 Pb3 Br1 87.45(4) 2_656 1_455
Br9 Pb3 Br1 178.57(5) . 1_455
Br9 Pb3 Br3 91.29(5) . 2_656
Br9 Pb3 Br10 92.91(5) . .
Br9 Pb3 Br11 89.44(6) . .
Br10 Pb3 Br1 88.40(4) . 1_455
Br10 Pb3 Br3 174.25(4) . 2_656
Br10 Pb3 Br11 90.64(4) . .
Br11 Pb3 Br1 89.96(5) . 1_455
Br11 Pb3 Br3 93.32(4) . 2_656
Br12 Pb3 Br1 92.71(5) . 1_455
Br12 Pb3 Br3 82.67(4) . 2_656
Br12 Pb3 Br9 87.79(6) . .
Br12 Pb3 Br10 93.57(4) . .
Br12 Pb3 Br11 175.07(5) . .
Pb1 Br1 Pb3 153.50(6) . 1_655
Pb1 Br3 Pb3 174.18(7) . 2_646
Pb1 Br5 Pb2 156.21(6) . .
Pb2 Br7 Pb2 178.87(6) . 2_646
Pb3 Br9 Pb2 175.61(7) . .
Pb3 Br10 Pb1 175.41(6) . 2_646
H1A N1 H1B 109.5 . .
H1A N1 H1C 109.5 . .
H1B N1 H1C 109.5 . .
C1 N1 H1A 109.5 . .
C1 N1 H1B 109.5 . .
C1 N1 H1C 109.5 . .
C2 N2 H2 108.3 . .
C3 N2 H2 108.3 . .
C3 N2 C2 112.5(13) . .
C3 N2 C4 108.9(14) . .
C4 N2 H2 108.3 . .
C4 N2 C2 110.4(13) . .
N1 C1 H1D 108.1 . .
N1 C1 H1E 108.1 . .
H1D C1 H1E 107.3 . .
C2 C1 N1 116.6(13) . .
C2 C1 H1D 108.1 . .
C2 C1 H1E 108.1 . .
N2 C2 H2A 108.4 . .
N2 C2 H2B 108.4 . .
C1 C2 N2 115.5(13) . .
C1 C2 H2A 108.4 . .
C1 C2 H2B 108.4 . .
H2A C2 H2B 107.5 . .
N2 C3 H3A 109.5 . .
N2 C3 H3B 109.5 . .
N2 C3 H3C 109.5 . .
H3A C3 H3B 109.5 . .
H3A C3 H3C 109.5 . .
H3B C3 H3C 109.5 . .
N2 C4 H4A 109.5 . .
N2 C4 H4B 109.5 . .
N2 C4 H4C 109.5 . .
H4A C4 H4B 109.5 . .
H4A C4 H4C 109.5 . .
H4B C4 H4C 109.5 . .
H3D N3 H3E 109.5 . .
H3D N3 H3F 109.5 . .
H3E N3 H3F 109.5 . .
C5 N3 H3D 109.5 . .
C5 N3 H3E 109.5 . .
C5 N3 H3F 109.5 . .
C6 N4 H4 107.0 . .
C7 N4 H4 107.0 . .
C7 N4 C6 113.0(11) . .
C8 N4 H4 107.0 . .
C8 N4 C6 112.2(12) . .
C8 N4 C7 110.2(11) . .
N3 C5 H5A 109.4 . .
N3 C5 H5B 109.4 . .
N3 C5 C6 111.4(11) . .
H5A C5 H5B 108.0 . .
C6 C5 H5A 109.4 . .
C6 C5 H5B 109.4 . .
N4 C6 H6A 109.2 . .
N4 C6 H6B 109.2 . .
C5 C6 N4 111.9(11) . .
C5 C6 H6A 109.2 . .
C5 C6 H6B 109.2 . .
H6A C6 H6B 107.9 . .
N4 C7 H7A 109.5 . .
N4 C7 H7B 109.5 . .
N4 C7 H7C 109.5 . .
H7A C7 H7B 109.5 . .
H7A C7 H7C 109.5 . .
H7B C7 H7C 109.5 . .
N4 C8 H8A 109.5 . .
N4 C8 H8B 109.5 . .
N4 C8 H8C 109.5 . .
H8A C8 H8B 109.5 . .
H8A C8 H8C 109.5 . .
H8B C8 H8C 109.5 . .
H5C N5 H5D 109.5 . .
H5C N5 H5E 109.5 . .
H5D N5 H5E 109.5 . .
C9 N5 H5C 109.5 . .
C9 N5 H5D 109.5 . .
C9 N5 H5E 109.5 . .
C10 N6 H6 106.6 . .
C10 N6 C11 111.5(12) . .
C10 N6 C12 115.7(13) . .
C11 N6 H6 106.6 . .
C12 N6 H6 106.6 . .
C12 N6 C11 109.4(12) . .
N5 C9 H9A 109.5 . .
N5 C9 H9B 109.5 . .
N5 C9 C10 110.9(11) . .
H9A C9 H9B 108.0 . .
C10 C9 H9A 109.5 . .
C10 C9 H9B 109.5 . .
N6 C10 C9 112.7(11) . .
N6 C10 H10A 109.1 . .
N6 C10 H10B 109.1 . .
C9 C10 H10A 109.1 . .
C9 C10 H10B 109.1 . .
H10A C10 H10B 107.8 . .
N6 C11 H11A 109.5 . .
N6 C11 H11B 109.5 . .
N6 C11 H11C 109.5 . .
H11A C11 H11B 109.5 . .
H11A C11 H11C 109.5 . .
H11B C11 H11C 109.5 . .
N6 C12 H12A 109.5 . .
N6 C12 H12B 109.5 . .
N6 C12 H12C 109.5 . .
H12A C12 H12B 109.5 . .
H12A C12 H12C 109.5 . .
H12B C12 H12C 109.5 . .

loop_
_geom_bond_atom_site_label_1
_geom_bond_atom_site_label_2
_geom_bond_distance
_geom_bond_site_symmetry_2
Pb1 Br1 3.0199(15) .
Pb1 Br2 2.9677(15) .
Pb1 Br3 2.9640(13) .
Pb1 Br4 3.0028(15) .
Pb1 Br5 2.9820(14) .
Pb1 Br10 3.0257(12) 2_656
Pb2 Br5 3.0025(14) .
Pb2 Br6 3.1216(17) .
Pb2 Br7 2.9932(13) .
Pb2 Br7 3.0167(13) 2_656
Pb2 Br8 2.8182(18) .
Pb2 Br9 2.9932(15) .
Pb3 Br1 3.0319(14) 1_455
Pb3 Br3 3.0116(13) 2_656
Pb3 Br9 2.9438(15) .
Pb3 Br10 3.0063(12) .
Pb3 Br11 3.0112(17) .
Pb3 Br12 2.9216(16) .
Br1 Pb3 3.0320(14) 1_655
Br3 Pb3 3.0117(13) 2_646
Br7 Pb2 3.0167(13) 2_646
Br10 Pb1 3.0257(12) 2_646
N1 H1A 0.8900 .
N1 H1B 0.8900 .
N1 H1C 0.8900 .
N1 C1 1.51(2) .
N2 H2 0.9800 .
N2 C2 1.509(18) .
N2 C3 1.477(19) .
N2 C4 1.480(19) .
C1 H1D 0.9700 .
C1 H1E 0.9700 .
C1 C2 1.44(2) .
C2 H2A 0.9700 .
C2 H2B 0.9700 .
C3 H3A 0.9600 .
C3 H3B 0.9600 .
C3 H3C 0.9600 .
C4 H4A 0.9600 .
C4 H4B 0.9600 .
C4 H4C 0.9600 .
N3 H3D 0.8900 .
N3 H3E 0.8900 .
N3 H3F 0.8900 .
N3 C5 1.475(17) .
N4 H4 0.9800 .
N4 C6 1.487(18) .
N4 C7 1.480(16) .
N4 C8 1.467(18) .
C5 H5A 0.9700 .
C5 H5B 0.9700 .
C5 C6 1.485(19) .
C6 H6A 0.9700 .
C6 H6B 0.9700 .
C7 H7A 0.9600 .
C7 H7B 0.9600 .
C7 H7C 0.9600 .
C8 H8A 0.9600 .
C8 H8B 0.9600 .
C8 H8C 0.9600 .
N5 H5C 0.8900 .
N5 H5D 0.8900 .
N5 H5E 0.8900 .
N5 C9 1.480(17) .
N6 H6 0.9800 .
N6 C10 1.465(18) .
N6 C11 1.493(18) .
N6 C12 1.470(19) .
C9 H9A 0.9700 .
C9 H9B 0.9700 .
C9 C10 1.49(2) .
C10 H10A 0.9700 .
C10 H10B 0.9700 .
C11 H11A 0.9600 .
C11 H11B 0.9600 .
C11 H11C 0.9600 .
C12 H12A 0.9600 .
C12 H12B 0.9600 .
C12 H12C 0.9600 .

loop_
_geom_torsion_atom_site_label_1
_geom_torsion_atom_site_label_2
_geom_torsion_atom_site_label_3
_geom_torsion_atom_site_label_4
_geom_torsion
N1 C1 C2 N2 79.7(19)
C3 N2 C2 C1 64.1(19)
C4 N2 C2 C1 -174.0(15)
N3 C5 C6 N4 173.6(11)
C7 N4 C6 C5 58.8(16)
C8 N4 C6 C5 -175.9(12)
N5 C9 C10 N6 177.2(12)
C11 N6 C10 C9 -173.4(12)
C12 N6 C10 C9 60.7(17)
